data_2311883
loop_
_publ_author_name
'Kocak, Cagdas'
'Oylumluoglu, Gorkem'
'Donmez, Adem'
'Coban, M. Burak'
'Erkarslan, Ugur'
'Aygun, Muhittin'
'Kara, Hulya'

_publ_section_title
;
 Crystal structure and photoluminescence properties of a new monomeric
 copper(II) complex:
 bis(3-{[(3-hydroxypropyl)imino]methyl}-4-nitrophenolato-\k<sup>3</sup>O,N,O')copper(II).
;
_journal_coeditor_code LF3053
_journal_issue 'Pt 5'
_journal_name_full 'Acta crystallographica. Section C, Structural chemistry'
_journal_page_first 414
_journal_page_last 419
_journal_paper_doi 10.1107/S2053229617005976
_journal_volume 73
_journal_year 2017
_chemical_formula_iupac '[Cu (C10 H11 N2 O4)2]'
_chemical_formula_moiety 'C20 H22 Cu N4 O8'
_chemical_formula_sum 'C20 H22 Cu N4 O8'
_chemical_formula_weight 509.95
_chemical_name_systematic
Bis(3-{[(3-hydroxypropyl)imino]methyl}-4-nitrophenolato-\k^3^<i>O</i>,<i>N</i>,<i>O</i>')copper(II)
_space_group_crystal_system monoclinic
_space_group_IT_number 14
_space_group_name_Hall '-P 2ybc'
_space_group_name_H-M_alt 'P 1 21/c 1'
_atom_sites_solution_hydrogens geom
_atom_sites_solution_primary direct
_audit_creation_method
;
Olex2 1.2
(compiled 2016.11.30 svn.r3356 for OlexSys, GUI svn.r5269)
;
_cell_angle_alpha 90
_cell_angle_beta 105.272(12)
_cell_angle_gamma 90
_cell_formula_units_Z 2
_cell_length_a 10.5788(11)
_cell_length_b 6.2806(5)
_cell_length_c 15.8478(19)
_cell_measurement_reflns_used 812
_cell_measurement_temperature 292(2)
_cell_measurement_theta_max 22.9170
_cell_measurement_theta_min 3.7170
_cell_volume 1015.76(19)
_computing_cell_refinement
;
CrysAlis PRO (Rigaku OD, 2015)
;
_computing_data_collection
;
CrysAlis PRO (Rigaku OD, 2015)
;
_computing_data_reduction
;
CrysAlis PRO (Rigaku OD, 2015)
;
_computing_molecular_graphics
;
OLEX2 (Dolomanov <i>et al.</i>,  2009)
;
_computing_publication_material
;
OLEX2 (Dolomanov <i>et al.</i>,  2009)
;
_computing_structure_refinement
;
SHELXL2016 (Sheldrick, 2015b)
;
_computing_structure_solution
;
SHELXT (Sheldrick, 2015a)
;
_diffrn_ambient_temperature 292(2)
_diffrn_detector_area_resol_mean 8.0667
_diffrn_measured_fraction_theta_full 0.990
_diffrn_measured_fraction_theta_max 0.990
_diffrn_measurement_device 'four-circle diffractometer'
_diffrn_measurement_device_type 'Rigaku OD Xcalibur Eos'
_diffrn_measurement_method '\w scans'
_diffrn_radiation_type MoK\a
_diffrn_radiation_wavelength 0.71073
_diffrn_reflns_av_R_equivalents 0.0463
_diffrn_reflns_limit_h_max 9
_diffrn_reflns_limit_h_min -12
_diffrn_reflns_limit_k_max 5
_diffrn_reflns_limit_k_min -7
_diffrn_reflns_limit_l_max 19
_diffrn_reflns_limit_l_min -18
_diffrn_reflns_number 3722
_diffrn_reflns_theta_full 25.242
_diffrn_reflns_theta_max 25.673
_diffrn_reflns_theta_min 3.507
_exptl_absorpt_coefficient_mu 1.135
_exptl_absorpt_correction_T_max 0.947
_exptl_absorpt_correction_T_min 0.823
_exptl_absorpt_correction_type analytical
_exptl_absorpt_process_details
;
[CrysAlis PRO (Rigaku OD, 2015) based on expressions
derived
by Clark & Reid (1995)]
;
_exptl_crystal_colour green
_exptl_crystal_density_diffrn 1.667
_exptl_crystal_description plate
_exptl_crystal_F_000 526
_exptl_crystal_size_max 0.253
_exptl_crystal_size_mid 0.146
_exptl_crystal_size_min 0.06
_refine_diff_density_max 0.459
_refine_diff_density_min -0.436
_refine_ls_extinction_method none
_refine_ls_goodness_of_fit_ref 1.027
_refine_ls_hydrogen_treatment constr
_refine_ls_matrix_type full
_refine_ls_number_parameters 152
_refine_ls_number_reflns 1908
_refine_ls_number_restraints 0
_refine_ls_restrained_S_all 1.027
_refine_ls_R_factor_all 0.0943
_refine_ls_R_factor_gt 0.0556
_refine_ls_shift/su_max 0.000
_refine_ls_shift/su_mean 0.000
_refine_ls_structure_factor_coef Fsqd
_refine_ls_weighting_details 'w=1/[\s^2^(Fo^2^)+(0.0404P)^2^] where P=(Fo^2^+2Fc^2^)/3'
_refine_ls_weighting_scheme calc
_refine_ls_wR_factor_gt 0.1017
_refine_ls_wR_factor_ref 0.1203
_reflns_number_gt 1303
_reflns_number_total 1908
_reflns_threshold_expression 'I > 2\s(I)'
_cod_data_source_file lf3053sup1.cif
_cod_data_source_block I
_cod_original_sg_symbol_H-M 'P 21/c'
_cod_database_code 2311883
_shelx_space_group_comment
;
The symmetry employed for this shelxl refinement is uniquely defined
by the following loop, which should always be used as a source of
symmetry information in preference to the above space-group names.
They are only intended as comments.
;

loop_
_space_group_symop_operation_xyz
'x, y, z'
'-x, y+1/2, -z+1/2'
'-x, -y, -z'
'x, -y-1/2, z-1/2'

loop_
_atom_site_type_symbol
_atom_site_label
_atom_site_fract_x
_atom_site_fract_y
_atom_site_fract_z
_atom_site_U_iso_or_equiv
_atom_site_adp_type
_atom_site_calc_flag
_atom_site_occupancy
Cu Cu1 0.000000 0.500000 0.500000 0.0286(3) Uani d 1
O O1 0.0989(3) 0.4425(5) 0.6702(2) 0.0460(9) Uani d 1
H H1 0.176143 0.416414 0.674076 0.069 Uiso calc 1
O O2 0.1378(3) 0.3461(4) 0.4671(2) 0.0330(8) Uani d 1
O O3 0.5874(3) 0.8420(6) 0.3669(2) 0.0552(11) Uani d 1
O O4 0.6111(3) 0.5323(5) 0.3162(2) 0.0539(10) Uani d 1
N N1 0.1206(3) 0.7498(5) 0.5363(2) 0.0248(8) Uani d 1
N N2 0.5543(4) 0.6560(6) 0.3538(3) 0.0365(10) Uani d 1
C C1 0.0895(5) 0.6305(7) 0.7191(3) 0.0414(13) Uani d 1
H H1A 0.127875 0.601452 0.780692 0.050 Uiso calc 1
H H1B -0.002340 0.663412 0.711707 0.050 Uiso calc 1
C C2 0.1560(4) 0.8230(7) 0.6936(3) 0.0359(12) Uani d 1
H H2A 0.247528 0.788726 0.700176 0.043 Uiso calc 1
H H2B 0.152832 0.937389 0.734064 0.043 Uiso calc 1
C C3 0.0980(4) 0.9032(6) 0.6012(3) 0.0312(11) Uani d 1
H H3A 0.004588 0.925461 0.591842 0.037 Uiso calc 1
H H3B 0.137556 1.038768 0.593663 0.037 Uiso calc 1
C C4 0.2233(4) 0.7797(7) 0.5107(3) 0.0268(10) Uani d 1
H H4 0.268637 0.905676 0.528558 0.032 Uiso calc 1
C C5 0.2773(4) 0.6396(6) 0.4570(3) 0.0245(10) Uani d 1
C C6 0.3836(4) 0.7086(7) 0.4286(3) 0.0286(11) Uani d 1
H H6 0.414578 0.846620 0.441353 0.034 Uiso calc 1
C C7 0.4442(4) 0.5766(7) 0.3818(3) 0.0295(11) Uani d 1
C C8 0.4019(4) 0.3672(7) 0.3639(3) 0.0328(11) Uani d 1
H H8 0.443455 0.277462 0.332954 0.039 Uiso calc 1
C C9 0.2984(4) 0.2962(7) 0.3925(3) 0.0309(11) Uani d 1
H H9 0.269857 0.156892 0.379817 0.037 Uiso calc 1
C C10 0.2332(4) 0.4250(6) 0.4404(3) 0.0256(10) Uani d 1

loop_
_atom_site_aniso_label
_atom_site_aniso_U_11
_atom_site_aniso_U_22
_atom_site_aniso_U_33
_atom_site_aniso_U_12
_atom_site_aniso_U_13
_atom_site_aniso_U_23
Cu1 0.0254(4) 0.0264(4) 0.0368(5) -0.0030(4) 0.0132(4) -0.0020(4)
O1 0.047(2) 0.0414(19) 0.052(2) 0.0018(18) 0.016(2) 0.0030(17)
O2 0.0263(17) 0.0268(16) 0.049(2) -0.0049(15) 0.0164(16) -0.0047(15)
O3 0.049(2) 0.056(2) 0.070(3) -0.020(2) 0.032(2) -0.001(2)
O4 0.040(2) 0.065(2) 0.067(3) 0.004(2) 0.032(2) 0.002(2)
N1 0.0221(19) 0.0233(18) 0.031(2) 0.0027(18) 0.0097(17) -0.0012(17)
N2 0.026(2) 0.048(3) 0.038(2) 0.002(2) 0.013(2) 0.007(2)
C1 0.045(3) 0.047(3) 0.035(3) 0.006(3) 0.015(3) 0.002(2)
C2 0.034(3) 0.039(3) 0.036(3) 0.003(2) 0.010(2) -0.018(2)
C3 0.032(3) 0.025(2) 0.041(3) -0.006(2) 0.017(2) -0.011(2)
C4 0.026(2) 0.025(2) 0.028(3) -0.006(2) 0.004(2) 0.000(2)
C5 0.023(2) 0.026(2) 0.024(2) 0.002(2) 0.007(2) -0.003(2)
C6 0.026(2) 0.028(2) 0.031(3) -0.002(2) 0.005(2) 0.003(2)
C7 0.020(2) 0.039(3) 0.030(3) 0.000(2) 0.008(2) 0.004(2)
C8 0.029(3) 0.040(3) 0.031(3) 0.009(2) 0.010(2) -0.002(2)
C9 0.031(3) 0.024(2) 0.037(3) -0.003(2) 0.009(2) -0.004(2)
C10 0.018(2) 0.028(2) 0.027(2) 0.002(2) 0.000(2) 0.002(2)

loop_
_atom_type_symbol
_atom_type_description
_atom_type_scat_dispersion_real
_atom_type_scat_dispersion_imag
_atom_type_scat_source
C C 0.0033 0.0016 'International Tables Vol C Tables 4.2.6.8 and 6.1.1.4'
H H 0.0000 0.0000 'International Tables Vol C Tables 4.2.6.8 and 6.1.1.4'
Cu Cu 0.3201 1.2651 'International Tables Vol C Tables 4.2.6.8 and 6.1.1.4'
N N 0.0061 0.0033 'International Tables Vol C Tables 4.2.6.8 and 6.1.1.4'
O O 0.0106 0.0060 'International Tables Vol C Tables 4.2.6.8 and 6.1.1.4'

loop_
_exptl_crystal_face_index_h
_exptl_crystal_face_index_k
_exptl_crystal_face_index_l
_exptl_crystal_face_perp_dist
-12 4 -4 0.0568
12 0 9 0.0394
-10 0 19 0.0530
10 1 -20 0.0746
3 0 20 0.0525
-4 1 -19 0.0739
14 0 0 0.0374
-14 0 0 0.0228
14 1 -12 0.0451
8 7 -7 0.0903
2 -9 3 0.1152
-8 -1 -14 0.0575
11 -5 2 0.0773
-13 -1 -5 0.0275
-4 8 -8 0.0869

loop_
_geom_angle_atom_site_label_1
_geom_angle_atom_site_label_2
_geom_angle_atom_site_label_3
_geom_angle_site_symmetry_1
_geom_angle_site_symmetry_3
_geom_angle
_geom_angle_publ_flag
O1 Cu1 O1 . 3_566 180.0 ?
O2 Cu1 O1 3_566 3_566 94.75(11) ?
O2 Cu1 O1 . . 94.75(11) y
O2 Cu1 O1 . 3_566 85.25(11) y
O2 Cu1 O1 3_566 . 85.25(11) ?
O2 Cu1 O2 . 3_566 180.00(9) ?
O2 Cu1 N1 . 3_566 89.97(12) y
O2 Cu1 N1 3_566 3_566 90.03(12) ?
O2 Cu1 N1 3_566 . 89.97(12) ?
O2 Cu1 N1 . . 90.03(12) y
N1 Cu1 O1 3_566 3_566 76.37(12) ?
N1 Cu1 O1 . . 76.37(12) y
N1 Cu1 O1 . 3_566 103.63(12) y
N1 Cu1 O1 3_566 . 103.63(12) ?
N1 Cu1 N1 3_566 . 180.0 ?
Cu1 O1 H1 . . 102.9 ?
C1 O1 Cu1 . . 112.0(3) ?
C1 O1 H1 . . 109.5 ?
C10 O2 Cu1 . . 127.4(3) ?
C3 N1 Cu1 . . 120.2(3) ?
C4 N1 Cu1 . . 123.8(3) ?
C4 N1 C3 . . 115.8(4) ?
O3 N2 O4 . . 122.2(4) ?
O3 N2 C7 . . 119.8(4) ?
O4 N2 C7 . . 118.0(4) ?
O1 C1 H1A . . 108.7 ?
O1 C1 H1B . . 108.7 ?
O1 C1 C2 . . 114.4(4) ?
H1A C1 H1B . . 107.6 ?
C2 C1 H1A . . 108.7 ?
C2 C1 H1B . . 108.7 ?
C1 C2 H2A . . 108.5 ?
C1 C2 H2B . . 108.5 ?
C1 C2 C3 . . 115.3(4) ?
H2A C2 H2B . . 107.5 ?
C3 C2 H2A . . 108.5 ?
C3 C2 H2B . . 108.5 ?
N1 C3 C2 . . 111.0(3) ?
N1 C3 H3A . . 109.4 ?
N1 C3 H3B . . 109.4 ?
C2 C3 H3A . . 109.4 ?
C2 C3 H3B . . 109.4 ?
H3A C3 H3B . . 108.0 ?
N1 C4 H4 . . 116.4 ?
N1 C4 C5 . . 127.1(4) ?
C5 C4 H4 . . 116.4 ?
C6 C5 C4 . . 118.8(4) ?
C6 C5 C10 . . 119.3(4) ?
C10 C5 C4 . . 121.6(4) ?
C5 C6 H6 . . 119.4 ?
C7 C6 C5 . . 121.2(4) ?
C7 C6 H6 . . 119.4 ?
C6 C7 N2 . . 119.1(4) ?
C6 C7 C8 . . 120.5(4) ?
C8 C7 N2 . . 120.4(4) ?
C7 C8 H8 . . 120.6 ?
C9 C8 C7 . . 118.9(4) ?
C9 C8 H8 . . 120.6 ?
C8 C9 H9 . . 118.6 ?
C8 C9 C10 . . 122.7(4) ?
C10 C9 H9 . . 118.6 ?
O2 C10 C5 . . 123.2(4) ?
O2 C10 C9 . . 119.5(4) ?
C9 C10 C5 . . 117.3(4) ?

loop_
_geom_bond_atom_site_label_1
_geom_bond_atom_site_label_2
_geom_bond_site_symmetry_2
_geom_bond_distance
_geom_bond_publ_flag
Cu1 O1 3_566 2.648(4) ?
Cu1 O1 . 2.648(4) y
Cu1 O2 . 1.931(3) y
Cu1 O2 3_566 1.931(3) ?
Cu1 N1 . 2.008(3) y
Cu1 N1 3_566 2.008(3) ?
O1 H1 . 0.8200 ?
O1 C1 . 1.431(5) ?
O2 C10 . 1.292(5) ?
O3 N2 . 1.221(4) ?
O4 N2 . 1.228(4) ?
N1 C3 . 1.474(5) ?
N1 C4 . 1.269(5) ?
N2 C7 . 1.441(5) ?
C1 H1A . 0.9700 ?
C1 H1B . 0.9700 ?
C1 C2 . 1.507(6) ?
C2 H2A . 0.9700 ?
C2 H2B . 0.9700 ?
C2 C3 . 1.516(6) ?
C3 H3A . 0.9700 ?
C3 H3B . 0.9700 ?
C4 H4 . 0.9300 ?
C4 C5 . 1.443(5) ?
C5 C6 . 1.386(6) ?
C5 C10 . 1.428(6) ?
C6 H6 . 0.9300 ?
C6 C7 . 1.378(5) ?
C7 C8 . 1.394(6) ?
C8 H8 . 0.9300 ?
C8 C9 . 1.365(6) ?
C9 H9 . 0.9300 ?
C9 C10 . 1.409(5) ?

loop_
_geom_hbond_atom_site_label_D
_geom_hbond_atom_site_label_H
_geom_hbond_atom_site_label_A
_geom_hbond_site_symmetry_A
_geom_hbond_distance_DH
_geom_hbond_distance_HA
_geom_hbond_distance_DA
_geom_hbond_angle_DHA
O1 H1 O4 3_666 0.82 2.24 3.023(4) 160.2

loop_
_geom_torsion_atom_site_label_1
_geom_torsion_atom_site_label_2
_geom_torsion_atom_site_label_3
_geom_torsion_atom_site_label_4
_geom_torsion
Cu1 O1 C1 C2 -57.7(5)
Cu1 O2 C10 C5 21.1(6)
Cu1 O2 C10 C9 -159.0(3)
Cu1 N1 C3 C2 83.0(4)
Cu1 N1 C4 C5 -4.1(6)
O1 C1 C2 C3 64.3(5)
O3 N2 C7 C6 -4.5(6)
O3 N2 C7 C8 177.3(4)
O4 N2 C7 C6 176.2(4)
O4 N2 C7 C8 -2.0(6)
N1 C4 C5 C6 173.8(4)
N1 C4 C5 C10 -12.9(7)
N2 C7 C8 C9 179.1(4)
C1 C2 C3 N1 -68.0(5)
C3 N1 C4 C5 171.3(4)
C4 N1 C3 C2 -92.6(4)
C4 C5 C6 C7 175.9(4)
C4 C5 C10 O2 4.4(6)
C4 C5 C10 C9 -175.5(4)
C5 C6 C7 N2 180.0(4)
C5 C6 C7 C8 -1.7(7)
C6 C5 C10 O2 177.7(4)
C6 C5 C10 C9 -2.3(6)
C6 C7 C8 C9 0.8(7)
C7 C8 C9 C10 -0.7(7)
C8 C9 C10 O2 -178.5(4)
C8 C9 C10 C5 1.4(6)
C10 C5 C6 C7 2.5(6)
